data_1007212
loop_
_publ_author_name
'Averbuch-Pouchot, M - T'
'Durif, A'

_publ_section_title
;
Synthese et structure cristalline du dihydrogenodiphosphate de rubidium
hemihydrate: Rb~2~H~2~P~2~O~7~ . 1/2H~2~O
;
_journal_coden_ASTM CRAMED
_journal_name_full
;
Comptes Rendus Hebdomadaires des Seances de l'Academie des Sciences,
Serie 2 (1984-1993)
;
_journal_page_first 469
_journal_page_last 476
_journal_volume 316
_journal_year 1993
_chemical_formula_structural 'Rb2 (H2 P2 O7) (H2 O)0.5'
_chemical_formula_sum 'H3 O7.5 P2 Rb2'
_chemical_name_systematic
;
Dirubidium phyllo-dihydrogendiphosphate hemihydrate
;
_space_group_IT_number 62
_symmetry_cell_setting orthorhombic
_symmetry_Int_Tables_number 62
_symmetry_space_group_name_Hall '-P 2c 2n'
_symmetry_space_group_name_H-M 'P n a m'
_cell_angle_alpha 90
_cell_angle_beta 90
_cell_angle_gamma 90
_cell_formula_units_Z 8
_cell_length_a 19.568(10)
_cell_length_b 10.545(7)
_cell_length_c 7.773(5)
_cell_volume 1603.9
_refine_ls_R_factor_all 0.037
_cod_database_code 1007212

loop_
_symmetry_equiv_pos_as_xyz
x,y,z
1/2+x,1/2-y,1/2-z
-x,-y,1/2+z
1/2-x,1/2+y,-z
-x,-y,-z
1/2-x,1/2+y,1/2+z
x,y,1/2-z
1/2+x,1/2-y,z

loop_
_atom_site_label
_atom_site_type_symbol
_atom_site_symmetry_multiplicity
_atom_site_Wyckoff_symbol
_atom_site_fract_x
_atom_site_fract_y
_atom_site_fract_z
_atom_site_occupancy
_atom_site_attached_hydrogens
_atom_site_calc_flag
Rb1 Rb1+ 4 c 0.01421(3) 0.84262(6) 0.25 1. 0 d
Rb2 Rb1+ 4 c 0.22875(4) 0.64913(6) 0.75 1. 0 d
Rb3 Rb1+ 4 c 0.29738(3) 0.17018(7) 0.75 1. 0 d
Rb4 Rb1+ 4 c 0.03346(3) 0.66682(6) 0.75 1. 0 d
P1 P5+ 8 d 0.13860(6) 0.9578(1) 0.9406(1) 1. 0 d
P2 P5+ 8 d 0.13319(6) 0.3623(1) 0.5564(2) 1. 0 d
O1 O2- 8 d 0.4119(2) 0.5379(3) 0.5514(4) 1. 0 d
O2 O2- 8 d 0.1264(2) 0.8203(3) 0.9727(5) 1. 0 d
O3 O2- 8 d 0.2108(2) 0.0037(3) 0.9604(5) 1. 0 d
O4 O2- 4 c 0.6134(2) 0.5041(5) 0.75 1. 0 d
O5 O2- 8 d 0.3786(2) 0.0017(3) 0.0392(5) 1. 0 d
O6 O2- 8 d 0.2052(2) 0.3244(4) 0.4932(9) 1. 0 d
O7 O2- 8 d 0.0825(2) 0.2744(4) 0.4785(7) 1. 0 d
O8 O2- 4 c 0.6183(5) 0.1861(9) 0.75 0.43 0 d
O9 O2- 4 c 0.6594(6) 0.164(1) 0.75 0.57 0 d
O10 O2- 4 c 0.5489(3) 0.9228(6) 0.25 1. 2 d
H1 H1+ 8 d 0.738(5) 0.089(9) 0.01(1) 1. 0 d
H2 H1+ 8 d 0.602(4) 0.378(7) 0.03(1) 1. 0 d
H3 H1+ 8 d -1. -1. -1. 1. 0 dum

loop_
_atom_type_symbol
_atom_type_oxidation_number
Rb1+ 1.000
P5+ 5.000
O2- -2.000
H1+ 1.000
